data_7251061
loop_
_publ_author_name
'Al-Wahaibi, Lamya H.'
'Blacque, Olivier'
'Al-Mutairi, Aamal A'
'El-Emam, Ali A.'
'Gomila, Rosa Maria'
'Frontera, Antonio'
'Tiekink, Edward R. T.'

_publ_section_title
;
 Beyond hydrogen bonds: unveiling the structure-directing role of side-on
 X&#x00B7;&#x00B7;&#x00B7;\p interactions in adamantane-thiourea crystals
;
_journal_name_full CrystEngComm
_journal_paper_doi 10.1039/D5CE00817D
_journal_year 2025
_chemical_formula_moiety 'C18 H22 N4 O2 S'
_chemical_formula_sum 'C18 H22 N4 O2 S'
_chemical_formula_weight 358.45
_space_group_crystal_system triclinic
_space_group_IT_number 2
_space_group_name_Hall '-P 1'
_space_group_name_H-M_alt 'P -1'
_atom_sites_solution_hydrogens mixed
_atom_sites_solution_primary direct
_atom_sites_solution_secondary difmap
_audit_creation_method SHELXL-2019/3
_audit_update_record
;
2025-08-21 deposited with the CCDC.	2025-10-17 downloaded from the CCDC.
;
_cell_angle_alpha 96.592(2)
_cell_angle_beta 97.243(2)
_cell_angle_gamma 104.197(2)
_cell_formula_units_Z 2
_cell_length_a 6.34180(10)
_cell_length_b 11.5247(3)
_cell_length_c 12.2090(2)
_cell_measurement_reflns_used 11716
_cell_measurement_temperature 160(2)
_cell_measurement_theta_max 78.4540
_cell_measurement_theta_min 3.6950
_cell_volume 848.26(3)
_computing_cell_refinement 'CrysAlisPRO (OD, 2024)'
_computing_data_collection 'CrysAlisPRO (OD, 2024)'
_computing_data_reduction 'CrysAlisPRO (OD, 2024)'
_computing_molecular_graphics 'ORTEP-3 for Windows (Farrugia, 2012)'
_computing_publication_material 'SHELXL-2019/3 (Sheldrick, 2015b)'
_computing_structure_refinement 'SHELXL-2019/3 (Sheldrick, 2015b)'
_computing_structure_solution 'SHELXS (Sheldrick, 2015a)'
_diffrn_ambient_environment N~2~
_diffrn_ambient_temperature 160(2)
_diffrn_detector 'Hybrid Pixel Array Detector'
_diffrn_detector_area_resol_mean 10.0000
_diffrn_detector_type HyPix
_diffrn_measured_fraction_theta_full 0.998
_diffrn_measured_fraction_theta_max 0.991
_diffrn_measurement_device 'four-circle diffractometer'
_diffrn_measurement_device_type 'XtaLAB Synergy, Dualflex, HyPix'
_diffrn_measurement_method '\w scans'
_diffrn_radiation_type CuK\a
_diffrn_radiation_wavelength 1.54184
_diffrn_reflns_av_R_equivalents 0.0379
_diffrn_reflns_av_unetI/netI 0.0267
_diffrn_reflns_Laue_measured_fraction_full 0.998
_diffrn_reflns_Laue_measured_fraction_max 0.991
_diffrn_reflns_limit_h_max 7
_diffrn_reflns_limit_h_min -8
_diffrn_reflns_limit_k_max 14
_diffrn_reflns_limit_k_min -14
_diffrn_reflns_limit_l_max 11
_diffrn_reflns_limit_l_min -15
_diffrn_reflns_number 18883
_diffrn_reflns_point_group_measured_fraction_full 0.998
_diffrn_reflns_point_group_measured_fraction_max 0.991
_diffrn_reflns_theta_full 67.684
_diffrn_reflns_theta_max 77.336
_diffrn_reflns_theta_min 3.692
_exptl_absorpt_coefficient_mu 1.863
_exptl_absorpt_correction_T_max 0.952
_exptl_absorpt_correction_T_min 0.737
_exptl_absorpt_correction_type analytical
_exptl_absorpt_process_details
;
CrysAlisPro 1.171.43.143a (Rigaku Oxford Diffraction, 2024)
Analytical numeric absorption correction using a multifaceted crystal
model based on expressions derived by R.C. Clark & J.S. Reid.
(Clark, R. C. & Reid, J. S. (1995). Acta Cryst. A51, 887-897)
Empirical absorption correction using spherical harmonics,
implemented in SCALE3 ABSPACK scaling algorithm.
;
_exptl_crystal_colour yellow
_exptl_crystal_density_diffrn 1.403
_exptl_crystal_description plate
_exptl_crystal_F_000 380
_exptl_crystal_size_max 0.220
_exptl_crystal_size_mid 0.050
_exptl_crystal_size_min 0.030
_refine_diff_density_max 0.293
_refine_diff_density_min -0.429
_refine_diff_density_rms 0.048
_refine_ls_extinction_method none
_refine_ls_goodness_of_fit_ref 1.057
_refine_ls_hydrogen_treatment mixed
_refine_ls_matrix_type full
_refine_ls_number_parameters 234
_refine_ls_number_reflns 3566
_refine_ls_number_restraints 0
_refine_ls_restrained_S_all 1.057
_refine_ls_R_factor_all 0.0394
_refine_ls_R_factor_gt 0.0359
_refine_ls_shift/su_max 0.000
_refine_ls_shift/su_mean 0.000
_refine_ls_structure_factor_coef Fsqd
_refine_ls_weighting_details 'w=1/[\s^2^(Fo^2^)+(0.0556P)^2^+0.2982P] where P=(Fo^2^+2Fc^2^)/3'
_refine_ls_weighting_scheme calc
_refine_ls_wR_factor_gt 0.0984
_refine_ls_wR_factor_ref 0.1009
_reflns_Friedel_coverage 0.000
_reflns_number_gt 3243
_reflns_number_total 3566
_reflns_threshold_expression 'I > 2\s(I)'
_cod_data_source_file d5ce00817d2.cif
_cod_data_source_block shelx_CCDC3
_cod_database_code 7251061
_shelx_shelxl_version_number 2019/3
_shelx_space_group_comment
;
The symmetry employed for this shelxl refinement is uniquely defined
by the following loop, which should always be used as a source of
symmetry information in preference to the above space-group names.
They are only intended as comments.
;
_shelx_estimated_absorpt_t_min 0.685
_shelx_estimated_absorpt_t_max 0.946

loop_
_space_group_symop_operation_xyz
'x, y, z'
'-x, -y, -z'

loop_
_atom_site_label
_atom_site_type_symbol
_atom_site_fract_x
_atom_site_fract_y
_atom_site_fract_z
_atom_site_U_iso_or_equiv
_atom_site_adp_type
_atom_site_occupancy
_atom_site_site_symmetry_order
_atom_site_calc_flag
_atom_site_refinement_flags_posn
_atom_site_refinement_flags_adp
_atom_site_refinement_flags_occupancy
_atom_site_disorder_assembly
_atom_site_disorder_group
S1 S 1.59219(5) 0.61529(3) 0.86634(3) 0.02711(12) Uani 1 1 d . . . . .
O1 O -0.10274(19) 0.08353(12) 0.74584(12) 0.0456(3) Uani 1 1 d . . . . .
O2 O -0.0335(2) -0.02856(13) 0.86892(12) 0.0538(4) Uani 1 1 d . . . . .
N1 N 1.17794(19) 0.60383(11) 0.76821(10) 0.0240(2) Uani 1 1 d . . . . .
H1N H 1.039(3) 0.5657(17) 0.7673(16) 0.034(5) Uiso 1 1 d . . . . .
N2 N 1.21520(19) 0.47604(11) 0.89425(10) 0.0247(3) Uani 1 1 d . . . . .
H2N H 1.293(3) 0.4522(19) 0.9486(18) 0.040(5) Uiso 1 1 d . . . . .
N3 N 0.99456(18) 0.42112(10) 0.86459(10) 0.0231(2) Uani 1 1 d . . . . .
N4 N 0.0217(2) 0.05717(12) 0.81865(12) 0.0337(3) Uani 1 1 d . . . . .
C1 C 1.3152(2) 0.56494(12) 0.83876(11) 0.0221(3) Uani 1 1 d . . . . .
C2 C 1.2269(2) 0.68133(12) 0.68098(11) 0.0213(3) Uani 1 1 d . . . . .
C3 C 1.0003(2) 0.67994(12) 0.61761(11) 0.0230(3) Uani 1 1 d . . . . .
H3A H 0.916888 0.595514 0.587061 0.028 Uiso 1 1 calc R U . . .
H3B H 0.915188 0.713946 0.669545 0.028 Uiso 1 1 calc R U . . .
C4 C 1.0301(2) 0.75515(13) 0.52182(12) 0.0241(3) Uani 1 1 d . . . . .
H4 H 0.882119 0.752800 0.480562 0.029 Uiso 1 1 calc R U . . .
C5 C 1.1621(2) 0.70310(13) 0.44132(12) 0.0267(3) Uani 1 1 d . . . . .
H5A H 1.181441 0.751719 0.379763 0.032 Uiso 1 1 calc R U . . .
H5B H 1.081583 0.618822 0.408572 0.032 Uiso 1 1 calc R U . . .
C6 C 1.3886(2) 0.70559(13) 0.50529(12) 0.0254(3) Uani 1 1 d . . . . .
H6 H 1.475742 0.672004 0.453008 0.030 Uiso 1 1 calc R U . . .
C7 C 1.3579(2) 0.62921(12) 0.60013(12) 0.0230(3) Uani 1 1 d . . . . .
H7A H 1.278336 0.544414 0.568696 0.028 Uiso 1 1 calc R U . . .
H7B H 1.503651 0.629590 0.640530 0.028 Uiso 1 1 calc R U . . .
C8 C 1.3481(2) 0.81306(12) 0.73024(12) 0.0242(3) Uani 1 1 d . . . . .
H8A H 1.493758 0.816402 0.772681 0.029 Uiso 1 1 calc R U . . .
H8B H 1.261929 0.846248 0.782080 0.029 Uiso 1 1 calc R U . . .
C9 C 1.3784(2) 0.88902(12) 0.63470(12) 0.0254(3) Uani 1 1 d . . . . .
H9 H 1.459254 0.974584 0.666520 0.031 Uiso 1 1 calc R U . . .
C10 C 1.1528(2) 0.88625(13) 0.57007(13) 0.0265(3) Uani 1 1 d . . . . .
H10A H 1.066239 0.920991 0.620691 0.032 Uiso 1 1 calc R U . . .
H10B H 1.172717 0.935405 0.508916 0.032 Uiso 1 1 calc R U . . .
C11 C 1.5117(2) 0.83682(13) 0.55503(13) 0.0281(3) Uani 1 1 d . . . . .
H11A H 1.658124 0.839255 0.595980 0.034 Uiso 1 1 calc R U . . .
H11B H 1.534168 0.886302 0.494249 0.034 Uiso 1 1 calc R U . . .
C12 C 0.9148(2) 0.33602(13) 0.91850(12) 0.0249(3) Uani 1 1 d . . . . .
H12 H 1.007960 0.317085 0.977209 0.030 Uiso 1 1 calc R U . . .
C13 C 0.6833(2) 0.26737(13) 0.89147(11) 0.0236(3) Uani 1 1 d . . . . .
C14 C 0.5397(2) 0.28759(13) 0.80305(12) 0.0269(3) Uani 1 1 d . . . . .
H14 H 0.591477 0.348508 0.759339 0.032 Uiso 1 1 calc R U . . .
C15 C 0.3230(2) 0.21912(14) 0.77923(13) 0.0294(3) Uani 1 1 d . . . . .
H15 H 0.224934 0.231898 0.719092 0.035 Uiso 1 1 calc R U . . .
C16 C 0.2517(2) 0.13137(13) 0.84494(12) 0.0271(3) Uani 1 1 d . . . . .
C17 C 0.3876(3) 0.11047(14) 0.93373(13) 0.0314(3) Uani 1 1 d . . . . .
H17 H 0.333672 0.050871 0.978310 0.038 Uiso 1 1 calc R U . . .
C18 C 0.6052(3) 0.17893(14) 0.95607(13) 0.0299(3) Uani 1 1 d . . . . .
H18 H 0.702363 0.165356 1.016206 0.036 Uiso 1 1 calc R U . . .

loop_
_atom_site_aniso_label
_atom_site_aniso_U_11
_atom_site_aniso_U_22
_atom_site_aniso_U_33
_atom_site_aniso_U_23
_atom_site_aniso_U_13
_atom_site_aniso_U_12
S1 0.01835(18) 0.0318(2) 0.03045(19) 0.01180(14) -0.00038(13) 0.00418(13)
O1 0.0265(6) 0.0446(7) 0.0594(8) 0.0028(6) -0.0058(5) 0.0063(5)
O2 0.0394(7) 0.0549(8) 0.0550(8) 0.0157(7) 0.0061(6) -0.0125(6)
N1 0.0171(5) 0.0281(6) 0.0272(6) 0.0110(5) 0.0022(4) 0.0044(4)
N2 0.0192(5) 0.0283(6) 0.0258(6) 0.0091(5) 0.0000(4) 0.0044(5)
N3 0.0188(5) 0.0251(6) 0.0250(6) 0.0052(4) 0.0028(4) 0.0050(4)
N4 0.0258(6) 0.0328(7) 0.0381(7) -0.0021(6) 0.0072(5) 0.0022(5)
C1 0.0218(6) 0.0232(6) 0.0211(6) 0.0035(5) 0.0020(5) 0.0063(5)
C2 0.0182(6) 0.0236(6) 0.0225(6) 0.0082(5) 0.0016(5) 0.0047(5)
C3 0.0165(6) 0.0264(7) 0.0260(7) 0.0076(5) 0.0019(5) 0.0043(5)
C4 0.0189(6) 0.0294(7) 0.0248(6) 0.0092(5) 0.0004(5) 0.0070(5)
C5 0.0271(7) 0.0305(7) 0.0235(7) 0.0070(5) 0.0031(5) 0.0084(6)
C6 0.0232(7) 0.0306(7) 0.0258(7) 0.0080(6) 0.0070(5) 0.0102(5)
C7 0.0210(6) 0.0233(6) 0.0257(7) 0.0053(5) 0.0033(5) 0.0071(5)
C8 0.0223(6) 0.0245(7) 0.0244(7) 0.0035(5) 0.0005(5) 0.0053(5)
C9 0.0222(6) 0.0216(6) 0.0311(7) 0.0068(5) 0.0015(5) 0.0033(5)
C10 0.0251(7) 0.0262(7) 0.0311(7) 0.0103(6) 0.0047(6) 0.0097(5)
C11 0.0204(6) 0.0306(7) 0.0345(8) 0.0130(6) 0.0064(6) 0.0044(5)
C12 0.0236(7) 0.0267(7) 0.0236(6) 0.0061(5) 0.0010(5) 0.0057(5)
C13 0.0230(6) 0.0245(6) 0.0232(6) 0.0035(5) 0.0044(5) 0.0058(5)
C14 0.0270(7) 0.0285(7) 0.0267(7) 0.0090(6) 0.0053(5) 0.0074(6)
C15 0.0259(7) 0.0339(8) 0.0282(7) 0.0052(6) 0.0007(6) 0.0091(6)
C16 0.0223(7) 0.0271(7) 0.0293(7) -0.0011(6) 0.0056(5) 0.0033(5)
C17 0.0315(8) 0.0300(7) 0.0305(7) 0.0092(6) 0.0059(6) 0.0013(6)
C18 0.0295(7) 0.0311(7) 0.0269(7) 0.0092(6) 0.0010(6) 0.0036(6)

loop_
_atom_type_symbol
_atom_type_description
_atom_type_scat_dispersion_real
_atom_type_scat_dispersion_imag
_atom_type_scat_source
C C 0.0181 0.0091 'International Tables Vol C Tables 4.2.6.8 and 6.1.1.4'
H H 0.0000 0.0000 'International Tables Vol C Tables 4.2.6.8 and 6.1.1.4'
N N 0.0311 0.0180 'International Tables Vol C Tables 4.2.6.8 and 6.1.1.4'
O O 0.0492 0.0322 'International Tables Vol C Tables 4.2.6.8 and 6.1.1.4'
S S 0.3331 0.5567 'International Tables Vol C Tables 4.2.6.8 and 6.1.1.4'

loop_
_exptl_crystal_face_index_h
_exptl_crystal_face_index_k
_exptl_crystal_face_index_l
_exptl_crystal_face_perp_dist
0 0 1 0.0229
0 0 -1 0.0229
-2 1 1 0.1030
2 -1 -1 0.1030
0 1 -1 0.0215
0 1 0 0.0060
0 -1 0 0.0240
0 -1 1 0.0195

loop_
_geom_angle_atom_site_label_1
_geom_angle_atom_site_label_2
_geom_angle_atom_site_label_3
_geom_angle
_geom_angle_site_symmetry_1
_geom_angle_site_symmetry_3
_geom_angle_publ_flag
C1 N1 C2 129.61(11) . . ?
C1 N1 H1N 112.0(12) . . ?
C2 N1 H1N 117.3(12) . . ?
C1 N2 N3 120.13(11) . . ?
C1 N2 H2N 120.4(14) . . ?
N3 N2 H2N 119.5(13) . . ?
C12 N3 N2 116.22(11) . . ?
O2 N4 O1 123.72(13) . . ?
O2 N4 C16 118.28(14) . . ?
O1 N4 C16 117.98(13) . . ?
N1 C1 N2 114.98(12) . . ?
N1 C1 S1 127.08(11) . . ?
N2 C1 S1 117.94(10) . . ?
N1 C2 C7 111.06(11) . . ?
N1 C2 C8 112.59(11) . . ?
C7 C2 C8 110.34(11) . . ?
N1 C2 C3 105.11(10) . . ?
C7 C2 C3 109.39(11) . . ?
C8 C2 C3 108.15(11) . . ?
C4 C3 C2 109.95(10) . . ?
C4 C3 H3A 109.7 . . ?
C2 C3 H3A 109.7 . . ?
C4 C3 H3B 109.7 . . ?
C2 C3 H3B 109.7 . . ?
H3A C3 H3B 108.2 . . ?
C10 C4 C5 109.56(11) . . ?
C10 C4 C3 109.31(11) . . ?
C5 C4 C3 109.90(11) . . ?
C10 C4 H4 109.4 . . ?
C5 C4 H4 109.4 . . ?
C3 C4 H4 109.4 . . ?
C4 C5 C6 109.23(11) . . ?
C4 C5 H5A 109.8 . . ?
C6 C5 H5A 109.8 . . ?
C4 C5 H5B 109.8 . . ?
C6 C5 H5B 109.8 . . ?
H5A C5 H5B 108.3 . . ?
C11 C6 C7 109.26(12) . . ?
C11 C6 C5 109.20(11) . . ?
C7 C6 C5 109.68(11) . . ?
C11 C6 H6 109.6 . . ?
C7 C6 H6 109.6 . . ?
C5 C6 H6 109.6 . . ?
C2 C7 C6 109.65(11) . . ?
C2 C7 H7A 109.7 . . ?
C6 C7 H7A 109.7 . . ?
C2 C7 H7B 109.7 . . ?
C6 C7 H7B 109.7 . . ?
H7A C7 H7B 108.2 . . ?
C2 C8 C9 109.25(11) . . ?
C2 C8 H8A 109.8 . . ?
C9 C8 H8A 109.8 . . ?
C2 C8 H8B 109.8 . . ?
C9 C8 H8B 109.8 . . ?
H8A C8 H8B 108.3 . . ?
C11 C9 C10 109.28(12) . . ?
C11 C9 C8 109.37(11) . . ?
C10 C9 C8 110.03(11) . . ?
C11 C9 H9 109.4 . . ?
C10 C9 H9 109.4 . . ?
C8 C9 H9 109.4 . . ?
C4 C10 C9 109.08(11) . . ?
C4 C10 H10A 109.9 . . ?
C9 C10 H10A 109.9 . . ?
C4 C10 H10B 109.9 . . ?
C9 C10 H10B 109.9 . . ?
H10A C10 H10B 108.3 . . ?
C9 C11 C6 109.82(11) . . ?
C9 C11 H11A 109.7 . . ?
C6 C11 H11A 109.7 . . ?
C9 C11 H11B 109.7 . . ?
C6 C11 H11B 109.7 . . ?
H11A C11 H11B 108.2 . . ?
N3 C12 C13 121.31(12) . . ?
N3 C12 H12 119.3 . . ?
C13 C12 H12 119.3 . . ?
C18 C13 C14 119.54(13) . . ?
C18 C13 C12 118.36(12) . . ?
C14 C13 C12 122.10(13) . . ?
C15 C14 C13 120.16(13) . . ?
C15 C14 H14 119.9 . . ?
C13 C14 H14 119.9 . . ?
C14 C15 C16 118.65(13) . . ?
C14 C15 H15 120.7 . . ?
C16 C15 H15 120.7 . . ?
C17 C16 C15 122.69(13) . . ?
C17 C16 N4 118.61(13) . . ?
C15 C16 N4 118.70(13) . . ?
C16 C17 C18 118.10(14) . . ?
C16 C17 H17 121.0 . . ?
C18 C17 H17 121.0 . . ?
C17 C18 C13 120.85(14) . . ?
C17 C18 H18 119.6 . . ?
C13 C18 H18 119.6 . . ?

loop_
_geom_bond_atom_site_label_1
_geom_bond_atom_site_label_2
_geom_bond_distance
_geom_bond_site_symmetry_2
_geom_bond_publ_flag
S1 C1 1.6859(14) . ?
O1 N4 1.2281(19) . ?
O2 N4 1.2244(19) . ?
N1 C1 1.3383(17) . ?
N1 C2 1.4813(16) . ?
N1 H1N 0.88(2) . ?
N2 C1 1.3637(18) . ?
N2 N3 1.3692(16) . ?
N2 H2N 0.88(2) . ?
N3 C12 1.2805(18) . ?
N4 C16 1.4727(18) . ?
C2 C7 1.5299(19) . ?
C2 C8 1.5359(19) . ?
C2 C3 1.5393(17) . ?
C3 C4 1.5371(18) . ?
C3 H3A 0.9900 . ?
C3 H3B 0.9900 . ?
C4 C10 1.529(2) . ?
C4 C5 1.531(2) . ?
C4 H4 1.0000 . ?
C5 C6 1.5380(19) . ?
C5 H5A 0.9900 . ?
C5 H5B 0.9900 . ?
C6 C11 1.535(2) . ?
C6 C7 1.5364(19) . ?
C6 H6 1.0000 . ?
C7 H7A 0.9900 . ?
C7 H7B 0.9900 . ?
C8 C9 1.5401(19) . ?
C8 H8A 0.9900 . ?
C8 H8B 0.9900 . ?
C9 C11 1.531(2) . ?
C9 C10 1.5356(19) . ?
C9 H9 1.0000 . ?
C10 H10A 0.9900 . ?
C10 H10B 0.9900 . ?
C11 H11A 0.9900 . ?
C11 H11B 0.9900 . ?
C12 C13 1.4628(19) . ?
C12 H12 0.9500 . ?
C13 C18 1.393(2) . ?
C13 C14 1.401(2) . ?
C14 C15 1.382(2) . ?
C14 H14 0.9500 . ?
C15 C16 1.387(2) . ?
C15 H15 0.9500 . ?
C16 C17 1.379(2) . ?
C17 C18 1.387(2) . ?
C17 H17 0.9500 . ?
C18 H18 0.9500 . ?

loop_
_geom_torsion_atom_site_label_1
_geom_torsion_atom_site_label_2
_geom_torsion_atom_site_label_3
_geom_torsion_atom_site_label_4
_geom_torsion
_geom_torsion_site_symmetry_1
_geom_torsion_site_symmetry_2
_geom_torsion_site_symmetry_3
_geom_torsion_site_symmetry_4
_geom_torsion_publ_flag
C1 N2 N3 C12 177.91(13) . . . . ?
C2 N1 C1 N2 -167.86(13) . . . . ?
C2 N1 C1 S1 13.1(2) . . . . ?
N3 N2 C1 N1 9.35(19) . . . . ?
N3 N2 C1 S1 -171.50(10) . . . . ?
C1 N1 C2 C7 54.38(18) . . . . ?
C1 N1 C2 C8 -69.93(18) . . . . ?
C1 N1 C2 C3 172.57(13) . . . . ?
N1 C2 C3 C4 -178.39(11) . . . . ?
C7 C2 C3 C4 -59.07(14) . . . . ?
C8 C2 C3 C4 61.13(14) . . . . ?
C2 C3 C4 C10 -61.06(15) . . . . ?
C2 C3 C4 C5 59.21(15) . . . . ?
C10 C4 C5 C6 60.76(14) . . . . ?
C3 C4 C5 C6 -59.36(14) . . . . ?
C4 C5 C6 C11 -59.76(15) . . . . ?
C4 C5 C6 C7 59.94(15) . . . . ?
N1 C2 C7 C6 175.18(11) . . . . ?
C8 C2 C7 C6 -59.25(14) . . . . ?
C3 C2 C7 C6 59.61(14) . . . . ?
C11 C6 C7 C2 59.30(14) . . . . ?
C5 C6 C7 C2 -60.37(15) . . . . ?
N1 C2 C8 C9 -176.15(10) . . . . ?
C7 C2 C8 C9 59.15(14) . . . . ?
C3 C2 C8 C9 -60.47(14) . . . . ?
C2 C8 C9 C11 -59.42(14) . . . . ?
C2 C8 C9 C10 60.63(15) . . . . ?
C5 C4 C10 C9 -60.96(14) . . . . ?
C3 C4 C10 C9 59.52(15) . . . . ?
C11 C9 C10 C4 60.36(14) . . . . ?
C8 C9 C10 C4 -59.74(15) . . . . ?
C10 C9 C11 C6 -60.04(14) . . . . ?
C8 C9 C11 C6 60.47(14) . . . . ?
C7 C6 C11 C9 -60.27(14) . . . . ?
C5 C6 C11 C9 59.70(15) . . . . ?
N2 N3 C12 C13 -177.58(12) . . . . ?
N3 C12 C13 C18 -177.69(14) . . . . ?
N3 C12 C13 C14 2.6(2) . . . . ?
C18 C13 C14 C15 -0.8(2) . . . . ?
C12 C13 C14 C15 178.86(14) . . . . ?
C13 C14 C15 C16 0.4(2) . . . . ?
C14 C15 C16 C17 0.7(2) . . . . ?
C14 C15 C16 N4 -179.14(13) . . . . ?
O2 N4 C16 C17 -7.7(2) . . . . ?
O1 N4 C16 C17 173.74(15) . . . . ?
O2 N4 C16 C15 172.15(15) . . . . ?
O1 N4 C16 C15 -6.4(2) . . . . ?
C15 C16 C17 C18 -1.3(2) . . . . ?
N4 C16 C17 C18 178.51(14) . . . . ?
C16 C17 C18 C13 0.8(2) . . . . ?
C14 C13 C18 C17 0.2(2) . . . . ?
C12 C13 C18 C17 -179.51(14) . . . . ?
